data_7132586
loop_
_publ_author_name
'Ho, An T.'
'Vanable, Evan P.'
'Miguel, Chelsea San'
'Hull, Kami L.'

_publ_section_title
;
 Iridium-catalysed hydroamination of internal homoallylic amines.
;
_journal_issue 12
_journal_name_full 'Chemical communications (Cambridge, England)'
_journal_page_first 1615
_journal_page_last 1618
_journal_paper_doi 10.1039/d3cc05594a
_journal_volume 60
_journal_year 2024
_chemical_absolute_configuration ad
_chemical_formula_moiety '2(C7 H7 O3 S), C17 H28 N2 O'
_chemical_formula_sum 'C31 H42 N2 O7 S2'
_chemical_formula_weight 618.78
_chemical_name_systematic '4-(3-(ammonio(phenyl)methyl)cyclohexyl)morpholin-4-ium bis-(4-methylphenylsulfonate)'
_space_group_crystal_system orthorhombic
_space_group_IT_number 19
_space_group_name_Hall 'P 2ac 2ab'
_space_group_name_H-M_alt 'P 21 21 21'
_atom_sites_solution_hydrogens geom
_atom_sites_solution_primary dual
_audit_block_doi 10.5517/ccdc.csd.cc2gj4pv
_audit_creation_date 2018-05-31
_audit_creation_method
;
Olex2 1.2
(compiled 2018.05.29 svn.r3508 for OlexSys, GUI svn.r5506)
;
_audit_update_record
;
2023-07-05 deposited with the CCDC.	2024-01-04 downloaded from the CCDC.
;
_cell_angle_alpha 90
_cell_angle_beta 90
_cell_angle_gamma 90
_cell_formula_units_Z 4
_cell_length_a 11.1123(4)
_cell_length_b 11.2096(4)
_cell_length_c 24.9678(9)
_cell_measurement_reflns_used 28796
_cell_measurement_temperature 100.15
_cell_measurement_theta_max 28.29
_cell_measurement_theta_min 2.44
_cell_volume 3110.10(19)
_computing_cell_refinement 'SAINT v8.34A (Bruker, 2013)'
_computing_data_reduction 'SAINT v8.34A (Bruker, 2013)'
_computing_molecular_graphics 'Olex2 (Dolomanov et al., 2009)'
_computing_publication_material 'Olex2 (Dolomanov et al., 2009)'
_computing_structure_refinement 'ShelXL (Sheldrick, 2015)'
_computing_structure_solution 'ShelXT (Sheldrick, 2015)'
_diffrn_ambient_temperature 100.15
_diffrn_detector_area_resol_mean 8
_diffrn_measured_fraction_theta_full 0.999
_diffrn_measured_fraction_theta_max 0.999
_diffrn_measurement_device_type 'Bruker APEX-II CCD'
_diffrn_measurement_method '\w and \f scans'
_diffrn_radiation_monochromator graphite
_diffrn_radiation_type MoK\a
_diffrn_radiation_wavelength 0.71073
_diffrn_reflns_av_R_equivalents 0.0427
_diffrn_reflns_av_unetI/netI 0.0206
_diffrn_reflns_Laue_measured_fraction_full 0.999
_diffrn_reflns_Laue_measured_fraction_max 0.999
_diffrn_reflns_limit_h_max 14
_diffrn_reflns_limit_h_min -14
_diffrn_reflns_limit_k_max 14
_diffrn_reflns_limit_k_min -14
_diffrn_reflns_limit_l_max 33
_diffrn_reflns_limit_l_min -33
_diffrn_reflns_number 77713
_diffrn_reflns_point_group_measured_fraction_full 0.999
_diffrn_reflns_point_group_measured_fraction_max 1.000
_diffrn_reflns_theta_full 25.242
_diffrn_reflns_theta_max 28.303
_diffrn_reflns_theta_min 2.442
_diffrn_source 'sealed tube'
_diffrn_standards_number 0
_exptl_absorpt_coefficient_mu 0.220
_exptl_absorpt_correction_T_max 0.7457
_exptl_absorpt_correction_T_min 0.7011
_exptl_absorpt_correction_type multi-scan
_exptl_absorpt_process_details
'SADABS-2014/4 (Bruker,2014/4) was used for absorption correction. wR2(int) was 0.0606 before and 0.0551 after correction. The Ratio of minimum to maximum transmission is 0.9402. The \l/2 correction factor is 0.00150.'
_exptl_crystal_colour 'clear colourless'
_exptl_crystal_colour_lustre clear
_exptl_crystal_colour_primary colourless
_exptl_crystal_density_diffrn 1.322
_exptl_crystal_description prism
_exptl_crystal_F_000 1320
_exptl_crystal_preparation
'The free amine (0.54 mmol) was mixed with 2.1 equivalents of PTSA*H2O in 1.5 mL absolute ethanol. This was stirred for 5 minutes, then crystallizations were set up.'
_exptl_crystal_recrystallization_method
'A layered crystallization was performed in a flame-sealed pipette. 0.5 mL of the aforementioned solution was placed into a pipette, another 0.3 mL ethanol layered onto it carefully, and 1.5 mL diethyl ether layered onto that. After 10 days large high quality crystals had formed.'
_exptl_crystal_size_max 0.529
_exptl_crystal_size_mid 0.475
_exptl_crystal_size_min 0.15
_refine_diff_density_max 0.290
_refine_diff_density_min -0.275
_refine_diff_density_rms 0.044
_refine_ls_abs_structure_details
;
 Flack x determined using 3219 quotients [(I+)-(I-)]/[(I+)+(I-)]
 (Parsons, Flack and Wagner, Acta Cryst. B69 (2013) 249-259).
;
_refine_ls_abs_structure_Flack 0.017(14)
_refine_ls_extinction_method none
_refine_ls_goodness_of_fit_ref 1.035
_refine_ls_hydrogen_treatment constr
_refine_ls_matrix_type full
_refine_ls_number_parameters 382
_refine_ls_number_reflns 7735
_refine_ls_number_restraints 0
_refine_ls_restrained_S_all 1.035
_refine_ls_R_factor_all 0.0292
_refine_ls_R_factor_gt 0.0275
_refine_ls_shift/su_max 0.001
_refine_ls_shift/su_mean 0.000
_refine_ls_structure_factor_coef Fsqd
_refine_ls_weighting_details 'w=1/[\s^2^(Fo^2^)+(0.0448P)^2^+0.6154P] where P=(Fo^2^+2Fc^2^)/3'
_refine_ls_weighting_scheme calc
_refine_ls_wR_factor_gt 0.0723
_refine_ls_wR_factor_ref 0.0737
_reflns_Friedel_coverage 0.788
_reflns_Friedel_fraction_full 1.000
_reflns_Friedel_fraction_max 1.000
_reflns_number_gt 7454
_reflns_number_total 7735
_reflns_threshold_expression 'I > 2\s(I)'
_cod_data_source_file d3cc05594a3.cif
_cod_data_source_block dm70n_0m
_cod_depositor_comments 'Adding full bibliography for 7132585--7132586.cif.'
_cod_database_code 7132586
_shelx_shelxl_version_number 2014/7
_shelx_space_group_comment
;
The symmetry employed for this shelxl refinement is uniquely defined
by the following loop, which should always be used as a source of
symmetry information in preference to the above space-group names.
They are only intended as comments.
;
_shelx_estimated_absorpt_t_max 0.968
_shelx_estimated_absorpt_t_min 0.892
_olex2_refinement_description
;
1. Fixed Uiso
 At 1.2 times of:
  All C(H) groups, All C(H,H) groups
 At 1.5 times of:
  All C(H,H,H) groups, All N(H) groups, All N(H,H,H) groups
2.a Ternary CH refined with riding coordinates:
 N2(H2), C1(H1), C2(H2A), C4(H4)
2.b Secondary CH2 refined with riding coordinates:
 C3(H3A,H3B), C5(H5A,H5B), C6(H6A,H6B), C7(H7A,H7B), C14(H14A,H14B), C15(H15A,
 H15B), C16(H16A,H16B), C17(H17A,H17B)
2.c Aromatic/amide H refined with riding coordinates:
 C19(H19), C20(H20), C22(H22), C23(H23), C26(H26), C27(H27), C29(H29),
 C30(H30), C9(H9), C10(H10), C11(H11), C12(H12), C13(H13)
2.d Idealised Me refined as rotating group:
 C24(H24A,H24B,H24C), C31(H31A,H31B,H31C), N1(H1A,H1B,H1C)
;
_olex2_exptl_crystal_mounting_method 'Paratone oil was used for mounting on a thin metal loop. '
_olex2_submission_original_sample_id ev-e-1357-cy-morph
_olex2_submission_special_instructions 'No special instructions were received'

loop_
_space_group_symop_operation_xyz
'x, y, z'
'-x+1/2, -y, z+1/2'
'-x, y+1/2, -z+1/2'
'x+1/2, -y+1/2, -z'

loop_
_atom_site_label
_atom_site_type_symbol
_atom_site_fract_x
_atom_site_fract_y
_atom_site_fract_z
_atom_site_U_iso_or_equiv
_atom_site_adp_type
_atom_site_occupancy
_atom_site_site_symmetry_order
_atom_site_calc_flag
_atom_site_refinement_flags_posn
_atom_site_refinement_flags_adp
_atom_site_refinement_flags_occupancy
_atom_site_disorder_assembly
_atom_site_disorder_group
S1 S 0.64037(4) 0.38739(4) 0.46875(2) 0.01461(9) Uani 1 1 d . . . . .
O2 O 0.53586(12) 0.30943(11) 0.47542(5) 0.0190(3) Uani 1 1 d . . . . .
O3 O 0.74629(12) 0.33816(11) 0.49614(5) 0.0186(3) Uani 1 1 d . . . . .
O4 O 0.61612(13) 0.51039(11) 0.48329(6) 0.0226(3) Uani 1 1 d . . . . .
C18 C 0.67597(15) 0.38535(16) 0.39964(7) 0.0159(3) Uani 1 1 d . . . . .
C19 C 0.69099(17) 0.49126(17) 0.37161(8) 0.0209(4) Uani 1 1 d . . . . .
H19 H 0.6820 0.5658 0.3893 0.025 Uiso 1 1 calc R . . . .
C20 C 0.71917(19) 0.4870(2) 0.31761(9) 0.0275(4) Uani 1 1 d . . . . .
H20 H 0.7291 0.5593 0.2983 0.033 Uiso 1 1 calc R . . . .
C21 C 0.73311(19) 0.3789(2) 0.29124(8) 0.0284(4) Uani 1 1 d . . . . .
C22 C 0.71778(19) 0.2737(2) 0.32014(9) 0.0270(4) Uani 1 1 d . . . . .
H22 H 0.7273 0.1991 0.3026 0.032 Uiso 1 1 calc R . . . .
C23 C 0.68889(18) 0.27594(17) 0.37405(8) 0.0219(4) Uani 1 1 d . . . . .
H23 H 0.6780 0.2037 0.3933 0.026 Uiso 1 1 calc R . . . .
C24 C 0.7614(3) 0.3740(3) 0.23188(9) 0.0453(6) Uani 1 1 d . . . . .
H24A H 0.7460 0.4522 0.2157 0.068 Uiso 1 1 calc GR . . . .
H24B H 0.7102 0.3140 0.2147 0.068 Uiso 1 1 calc GR . . . .
H24C H 0.8461 0.3526 0.2268 0.068 Uiso 1 1 calc GR . . . .
S2 S 0.25319(4) 0.60426(3) 0.60166(2) 0.01352(9) Uani 1 1 d . . . . .
O5 O 0.13936(12) 0.53874(11) 0.60750(5) 0.0198(3) Uani 1 1 d . . . . .
O6 O 0.24755(13) 0.72339(10) 0.62378(5) 0.0197(3) Uani 1 1 d . . . . .
O7 O 0.29569(12) 0.60050(12) 0.54600(5) 0.0182(3) Uani 1 1 d . . . . .
C25 C 0.35970(16) 0.52339(15) 0.63960(7) 0.0144(3) Uani 1 1 d . . . . .
C26 C 0.45043(17) 0.45825(17) 0.61503(7) 0.0195(4) Uani 1 1 d . . . . .
H26 H 0.4614 0.4624 0.5773 0.023 Uiso 1 1 calc R . . . .
C27 C 0.52524(17) 0.38674(18) 0.64614(7) 0.0215(4) Uani 1 1 d . . . . .
H27 H 0.5877 0.3426 0.6293 0.026 Uiso 1 1 calc R . . . .
C28 C 0.51048(17) 0.37850(16) 0.70131(7) 0.0192(3) Uani 1 1 d . . . . .
C29 C 0.42235(18) 0.44926(17) 0.72544(8) 0.0205(4) Uani 1 1 d . . . . .
H29 H 0.4136 0.4480 0.7633 0.025 Uiso 1 1 calc R . . . .
C30 C 0.34752(17) 0.52129(16) 0.69507(7) 0.0181(3) Uani 1 1 d . . . . .
H30 H 0.2881 0.5691 0.7120 0.022 Uiso 1 1 calc R . . . .
C31 C 0.5846(2) 0.2918(2) 0.73379(8) 0.0264(4) Uani 1 1 d . . . . .
H31A H 0.5409 0.2163 0.7373 0.040 Uiso 1 1 calc GR . . . .
H31B H 0.5994 0.3253 0.7694 0.040 Uiso 1 1 calc GR . . . .
H31C H 0.6616 0.2777 0.7157 0.040 Uiso 1 1 calc GR . . . .
O1 O -0.17199(12) 0.77164(11) 0.59885(6) 0.0210(3) Uani 1 1 d . . . . .
N1 N 0.30505(13) 0.39520(13) 0.47885(6) 0.0132(3) Uani 1 1 d . . . . .
H1A H 0.3845 0.3811 0.4726 0.020 Uiso 1 1 calc GR . . . .
H1B H 0.2696 0.3275 0.4913 0.020 Uiso 1 1 calc GR . . . .
H1C H 0.2974 0.4542 0.5036 0.020 Uiso 1 1 calc GR . . . .
N2 N -0.01828(13) 0.63135(12) 0.53077(6) 0.0128(3) Uani 1 1 d . . . . .
H2 H 0.0242 0.5889 0.5605 0.019 Uiso 1 1 calc R . . . .
C1 C 0.24493(16) 0.43306(14) 0.42739(7) 0.0132(3) Uani 1 1 d . . . . .
H1 H 0.2535 0.5215 0.4237 0.016 Uiso 1 1 calc R . . . .
C2 C 0.10953(15) 0.40274(15) 0.43028(7) 0.0137(3) Uani 1 1 d . . . . .
H2A H 0.1023 0.3139 0.4314 0.016 Uiso 1 1 calc R . . . .
C3 C 0.04670(16) 0.45215(14) 0.48068(7) 0.0132(3) Uani 1 1 d . . . . .
H3A H -0.0349 0.4173 0.4835 0.016 Uiso 1 1 calc R . . . .
H3B H 0.0928 0.4282 0.5129 0.016 Uiso 1 1 calc R . . . .
C4 C 0.03702(15) 0.58789(14) 0.47881(7) 0.0129(3) Uani 1 1 d . . . . .
H4 H 0.1205 0.6209 0.4765 0.015 Uiso 1 1 calc R . . . .
C5 C -0.03180(17) 0.62986(16) 0.42967(7) 0.0192(4) Uani 1 1 d . . . . .
H5A H -0.0337 0.7181 0.4288 0.023 Uiso 1 1 calc R . . . .
H5B H -0.1157 0.6005 0.4313 0.023 Uiso 1 1 calc R . . . .
C6 C 0.02954(18) 0.58252(17) 0.37913(7) 0.0205(4) Uani 1 1 d . . . . .
H6A H 0.1104 0.6188 0.3758 0.025 Uiso 1 1 calc R . . . .
H6B H -0.0181 0.6060 0.3473 0.025 Uiso 1 1 calc R . . . .
C7 C 0.04177(17) 0.44614(17) 0.38055(7) 0.0190(4) Uani 1 1 d . . . . .
H7A H -0.0394 0.4099 0.3800 0.023 Uiso 1 1 calc R . . . .
H7B H 0.0851 0.4192 0.3481 0.023 Uiso 1 1 calc R . . . .
C8 C 0.30703(15) 0.37418(16) 0.38017(7) 0.0156(3) Uani 1 1 d . . . . .
C9 C 0.33672(17) 0.44155(18) 0.33514(8) 0.0213(4) Uani 1 1 d . . . . .
H9 H 0.3185 0.5243 0.3344 0.026 Uiso 1 1 calc R . . . .
C10 C 0.39250(17) 0.3891(2) 0.29141(8) 0.0278(4) Uani 1 1 d . . . . .
H10 H 0.4122 0.4359 0.2609 0.033 Uiso 1 1 calc R . . . .
C11 C 0.4196(2) 0.2685(2) 0.29214(9) 0.0315(5) Uani 1 1 d . . . . .
H11 H 0.4573 0.2324 0.2621 0.038 Uiso 1 1 calc R . . . .
C12 C 0.3915(2) 0.2009(2) 0.33668(9) 0.0290(5) Uani 1 1 d . . . . .
H12 H 0.4110 0.1184 0.3373 0.035 Uiso 1 1 calc R . . . .
C13 C 0.33487(18) 0.25260(17) 0.38046(8) 0.0209(4) Uani 1 1 d . . . . .
H13 H 0.3150 0.2052 0.4107 0.025 Uiso 1 1 calc R . . . .
C14 C 0.00144(16) 0.76280(14) 0.53937(7) 0.0152(3) Uani 1 1 d . . . . .
H14A H -0.0408 0.8088 0.5112 0.018 Uiso 1 1 calc R . . . .
H14B H 0.0884 0.7814 0.5371 0.018 Uiso 1 1 calc R . . . .
C15 C -0.04643(17) 0.79730(16) 0.59408(7) 0.0186(3) Uani 1 1 d . . . . .
H15A H -0.0017 0.7531 0.6220 0.022 Uiso 1 1 calc R . . . .
H15B H -0.0330 0.8836 0.6000 0.022 Uiso 1 1 calc R . . . .
C16 C -0.19163(18) 0.64680(16) 0.59159(8) 0.0218(4) Uani 1 1 d . . . . .
H16A H -0.2785 0.6292 0.5957 0.026 Uiso 1 1 calc R . . . .
H16B H -0.1475 0.6021 0.6196 0.026 Uiso 1 1 calc R . . . .
C17 C -0.15004(16) 0.60540(16) 0.53697(7) 0.0187(3) Uani 1 1 d . . . . .
H17A H -0.1645 0.5187 0.5331 0.022 Uiso 1 1 calc R . . . .
H17B H -0.1961 0.6473 0.5087 0.022 Uiso 1 1 calc R . . . .

loop_
_atom_site_aniso_label
_atom_site_aniso_U_11
_atom_site_aniso_U_22
_atom_site_aniso_U_33
_atom_site_aniso_U_23
_atom_site_aniso_U_13
_atom_site_aniso_U_12
S1 0.01124(18) 0.01011(17) 0.0225(2) 0.00075(15) -0.00189(15) 0.00141(15)
O2 0.0120(6) 0.0182(6) 0.0268(7) 0.0035(5) -0.0004(5) -0.0013(5)
O3 0.0140(6) 0.0150(5) 0.0268(7) 0.0022(5) -0.0055(6) 0.0005(5)
O4 0.0261(7) 0.0119(6) 0.0299(7) -0.0013(5) -0.0028(6) 0.0047(5)
C18 0.0101(7) 0.0149(7) 0.0227(8) 0.0028(7) -0.0025(6) 0.0008(6)
C19 0.0153(9) 0.0162(8) 0.0311(10) 0.0043(7) -0.0031(8) -0.0018(7)
C20 0.0210(10) 0.0297(10) 0.0319(11) 0.0130(9) -0.0030(8) -0.0041(8)
C21 0.0195(9) 0.0411(12) 0.0247(9) 0.0039(9) -0.0017(8) -0.0007(9)
C22 0.0239(11) 0.0292(10) 0.0280(10) -0.0052(8) 0.0016(8) 0.0041(8)
C23 0.0196(9) 0.0167(8) 0.0295(10) 0.0008(7) 0.0017(8) 0.0020(7)
C24 0.0459(15) 0.0633(17) 0.0267(11) 0.0043(11) 0.0017(11) -0.0015(14)
S2 0.01402(18) 0.01076(17) 0.01578(18) -0.00001(14) -0.00105(15) 0.00047(15)
O5 0.0154(6) 0.0178(6) 0.0261(7) 0.0063(5) -0.0029(5) -0.0024(5)
O6 0.0235(7) 0.0122(5) 0.0233(6) -0.0021(5) 0.0009(6) 0.0023(5)
O7 0.0214(6) 0.0174(6) 0.0157(6) 0.0001(5) -0.0012(5) 0.0000(5)
C25 0.0143(8) 0.0124(7) 0.0164(8) -0.0017(6) -0.0032(6) 0.0006(6)
C26 0.0190(9) 0.0225(9) 0.0171(8) -0.0042(7) -0.0007(7) 0.0045(7)
C27 0.0193(9) 0.0235(9) 0.0217(9) -0.0072(7) -0.0020(7) 0.0079(8)
C28 0.0190(8) 0.0176(8) 0.0209(8) -0.0039(7) -0.0057(7) 0.0024(7)
C29 0.0218(9) 0.0232(9) 0.0163(8) -0.0024(7) -0.0028(7) 0.0038(7)
C30 0.0177(9) 0.0187(8) 0.0180(8) -0.0040(6) 0.0003(7) 0.0032(7)
C31 0.0270(11) 0.0290(10) 0.0233(9) -0.0040(8) -0.0084(8) 0.0111(8)
O1 0.0167(6) 0.0153(6) 0.0310(7) -0.0051(5) 0.0058(6) 0.0016(5)
N1 0.0116(6) 0.0126(6) 0.0155(6) -0.0008(6) -0.0011(5) -0.0005(5)
N2 0.0115(7) 0.0104(6) 0.0165(7) -0.0010(5) 0.0003(5) -0.0003(5)
C1 0.0124(8) 0.0124(7) 0.0147(7) 0.0005(6) -0.0001(6) -0.0006(6)
C2 0.0109(7) 0.0126(7) 0.0176(7) -0.0026(6) -0.0006(6) -0.0002(6)
C3 0.0115(8) 0.0103(7) 0.0177(8) -0.0013(6) 0.0013(6) -0.0004(6)
C4 0.0113(7) 0.0123(7) 0.0150(7) -0.0008(6) 0.0004(6) 0.0012(6)
C5 0.0195(9) 0.0197(8) 0.0184(8) -0.0008(7) -0.0034(7) 0.0073(7)
C6 0.0215(9) 0.0242(9) 0.0158(8) 0.0000(7) -0.0039(7) 0.0075(7)
C7 0.0143(8) 0.0237(9) 0.0190(8) -0.0071(7) -0.0040(7) 0.0025(7)
C8 0.0098(7) 0.0208(9) 0.0161(8) -0.0041(7) -0.0008(6) -0.0015(6)
C9 0.0163(9) 0.0287(9) 0.0187(9) 0.0001(7) -0.0016(7) -0.0045(7)
C10 0.0166(9) 0.0483(12) 0.0186(8) -0.0003(9) 0.0010(7) -0.0068(9)
C11 0.0202(10) 0.0512(14) 0.0232(10) -0.0138(10) 0.0039(8) 0.0019(9)
C12 0.0232(10) 0.0322(11) 0.0317(11) -0.0128(9) 0.0027(8) 0.0055(8)
C13 0.0179(9) 0.0218(9) 0.0230(9) -0.0052(7) 0.0010(7) 0.0019(7)
C14 0.0163(8) 0.0086(7) 0.0208(8) -0.0005(6) 0.0008(7) -0.0005(6)
C15 0.0184(9) 0.0156(8) 0.0219(9) -0.0049(7) 0.0015(7) 0.0006(7)
C16 0.0188(9) 0.0172(8) 0.0294(10) -0.0036(7) 0.0086(8) -0.0024(7)
C17 0.0123(8) 0.0165(7) 0.0272(9) -0.0039(7) 0.0038(7) -0.0017(7)

loop_
_atom_type_symbol
_atom_type_description
_atom_type_scat_dispersion_real
_atom_type_scat_dispersion_imag
_atom_type_scat_source
C C 0.0033 0.0016 'International Tables Vol C Tables 4.2.6.8 and 6.1.1.4'
H H 0.0000 0.0000 'International Tables Vol C Tables 4.2.6.8 and 6.1.1.4'
N N 0.0061 0.0033 'International Tables Vol C Tables 4.2.6.8 and 6.1.1.4'
O O 0.0106 0.0060 'International Tables Vol C Tables 4.2.6.8 and 6.1.1.4'
S S 0.1246 0.1234 'International Tables Vol C Tables 4.2.6.8 and 6.1.1.4'

loop_
_geom_angle_atom_site_label_1
_geom_angle_atom_site_label_2
_geom_angle_atom_site_label_3
_geom_angle
_geom_angle_site_symmetry_1
_geom_angle_site_symmetry_3
_geom_angle_publ_flag
O2 S1 O3 111.02(7) . . ?
O2 S1 C18 106.30(8) . . ?
O3 S1 C18 105.65(8) . . ?
O4 S1 O2 113.07(8) . . ?
O4 S1 O3 112.91(8) . . ?
O4 S1 C18 107.32(8) . . ?
C19 C18 S1 120.48(15) . . ?
C19 C18 C23 120.67(17) . . ?
C23 C18 S1 118.85(14) . . ?
C18 C19 H19 120.4 . . ?
C20 C19 C18 119.24(18) . . ?
C20 C19 H19 120.4 . . ?
C19 C20 H20 119.4 . . ?
C19 C20 C21 121.15(19) . . ?
C21 C20 H20 119.4 . . ?
C20 C21 C22 118.66(19) . . ?
C20 C21 C24 121.2(2) . . ?
C22 C21 C24 120.1(2) . . ?
C21 C22 H22 119.4 . . ?
C23 C22 C21 121.1(2) . . ?
C23 C22 H22 119.4 . . ?
C18 C23 H23 120.4 . . ?
C22 C23 C18 119.15(18) . . ?
C22 C23 H23 120.4 . . ?
C21 C24 H24A 109.5 . . ?
C21 C24 H24B 109.5 . . ?
C21 C24 H24C 109.5 . . ?
H24A C24 H24B 109.5 . . ?
H24A C24 H24C 109.5 . . ?
H24B C24 H24C 109.5 . . ?
O5 S2 C25 105.48(8) . . ?
O6 S2 O5 112.71(8) . . ?
O6 S2 O7 113.69(8) . . ?
O6 S2 C25 107.33(8) . . ?
O7 S2 O5 110.88(8) . . ?
O7 S2 C25 106.10(8) . . ?
C26 C25 S2 121.31(14) . . ?
C26 C25 C30 120.11(17) . . ?
C30 C25 S2 118.51(14) . . ?
C25 C26 H26 120.3 . . ?
C25 C26 C27 119.36(17) . . ?
C27 C26 H26 120.3 . . ?
C26 C27 H27 119.3 . . ?
C28 C27 C26 121.38(17) . . ?
C28 C27 H27 119.3 . . ?
C27 C28 C29 118.18(17) . . ?
C27 C28 C31 120.69(17) . . ?
C29 C28 C31 121.08(18) . . ?
C28 C29 H29 119.5 . . ?
C30 C29 C28 121.05(18) . . ?
C30 C29 H29 119.5 . . ?
C25 C30 H30 120.1 . . ?
C29 C30 C25 119.76(17) . . ?
C29 C30 H30 120.1 . . ?
C28 C31 H31A 109.5 . . ?
C28 C31 H31B 109.5 . . ?
C28 C31 H31C 109.5 . . ?
H31A C31 H31B 109.5 . . ?
H31A C31 H31C 109.5 . . ?
H31B C31 H31C 109.5 . . ?
C16 O1 C15 109.62(14) . . ?
H1A N1 H1B 109.5 . . ?
H1A N1 H1C 109.5 . . ?
H1B N1 H1C 109.5 . . ?
C1 N1 H1A 109.5 . . ?
C1 N1 H1B 109.5 . . ?
C1 N1 H1C 109.5 . . ?
C4 N2 H2 106.9 . . ?
C14 N2 H2 106.9 . . ?
C14 N2 C4 112.19(13) . . ?
C17 N2 H2 106.9 . . ?
C17 N2 C4 114.93(13) . . ?
C17 N2 C14 108.49(13) . . ?
N1 C1 H1 108.4 . . ?
N1 C1 C2 109.24(13) . . ?
N1 C1 C8 109.75(14) . . ?
C2 C1 H1 108.4 . . ?
C8 C1 H1 108.4 . . ?
C8 C1 C2 112.57(14) . . ?
C1 C2 H2A 107.4 . . ?
C3 C2 C1 113.60(14) . . ?
C3 C2 H2A 107.4 . . ?
C7 C2 C1 111.79(14) . . ?
C7 C2 H2A 107.4 . . ?
C7 C2 C3 108.96(14) . . ?
C2 C3 H3A 109.3 . . ?
C2 C3 H3B 109.3 . . ?
H3A C3 H3B 108.0 . . ?
C4 C3 C2 111.42(14) . . ?
C4 C3 H3A 109.3 . . ?
C4 C3 H3B 109.3 . . ?
N2 C4 C3 108.84(13) . . ?
N2 C4 H4 107.8 . . ?
N2 C4 C5 112.78(14) . . ?
C3 C4 H4 107.8 . . ?
C5 C4 C3 111.63(14) . . ?
C5 C4 H4 107.8 . . ?
C4 C5 H5A 109.8 . . ?
C4 C5 H5B 109.8 . . ?
C4 C5 C6 109.53(15) . . ?
H5A C5 H5B 108.2 . . ?
C6 C5 H5A 109.8 . . ?
C6 C5 H5B 109.8 . . ?
C5 C6 H6A 109.3 . . ?
C5 C6 H6B 109.3 . . ?
C5 C6 C7 111.47(16) . . ?
H6A C6 H6B 108.0 . . ?
C7 C6 H6A 109.3 . . ?
C7 C6 H6B 109.3 . . ?
C2 C7 C6 112.24(14) . . ?
C2 C7 H7A 109.2 . . ?
C2 C7 H7B 109.2 . . ?
C6 C7 H7A 109.2 . . ?
C6 C7 H7B 109.2 . . ?
H7A C7 H7B 107.9 . . ?
C9 C8 C1 119.92(16) . . ?
C9 C8 C13 118.69(17) . . ?
C13 C8 C1 121.39(16) . . ?
C8 C9 H9 119.6 . . ?
C10 C9 C8 120.7(2) . . ?
C10 C9 H9 119.6 . . ?
C9 C10 H10 120.0 . . ?
C11 C10 C9 120.1(2) . . ?
C11 C10 H10 120.0 . . ?
C10 C11 H11 120.1 . . ?
C12 C11 C10 119.79(19) . . ?
C12 C11 H11 120.1 . . ?
C11 C12 H12 119.7 . . ?
C11 C12 C13 120.5(2) . . ?
C13 C12 H12 119.7 . . ?
C8 C13 H13 119.9 . . ?
C12 C13 C8 120.21(19) . . ?
C12 C13 H13 119.9 . . ?
N2 C14 H14A 109.9 . . ?
N2 C14 H14B 109.9 . . ?
N2 C14 C15 109.09(14) . . ?
H14A C14 H14B 108.3 . . ?
C15 C14 H14A 109.9 . . ?
C15 C14 H14B 109.9 . . ?
O1 C15 C14 111.48(15) . . ?
O1 C15 H15A 109.3 . . ?
O1 C15 H15B 109.3 . . ?
C14 C15 H15A 109.3 . . ?
C14 C15 H15B 109.3 . . ?
H15A C15 H15B 108.0 . . ?
O1 C16 H16A 109.3 . . ?
O1 C16 H16B 109.3 . . ?
O1 C16 C17 111.61(15) . . ?
H16A C16 H16B 108.0 . . ?
C17 C16 H16A 109.3 . . ?
C17 C16 H16B 109.3 . . ?
N2 C17 C16 109.36(15) . . ?
N2 C17 H17A 109.8 . . ?
N2 C17 H17B 109.8 . . ?
C16 C17 H17A 109.8 . . ?
C16 C17 H17B 109.8 . . ?
H17A C17 H17B 108.3 . . ?

loop_
_geom_bond_atom_site_label_1
_geom_bond_atom_site_label_2
_geom_bond_distance
_geom_bond_site_symmetry_2
_geom_bond_publ_flag
S1 O2 1.4629(13) . ?
S1 O3 1.4690(13) . ?
S1 O4 1.4510(13) . ?
S1 C18 1.7703(19) . ?
C18 C19 1.388(2) . ?
C18 C23 1.390(3) . ?
C19 H19 0.9500 . ?
C19 C20 1.385(3) . ?
C20 H20 0.9500 . ?
C20 C21 1.388(3) . ?
C21 C22 1.393(3) . ?
C21 C24 1.516(3) . ?
C22 H22 0.9500 . ?
C22 C23 1.384(3) . ?
C23 H23 0.9500 . ?
C24 H24A 0.9800 . ?
C24 H24B 0.9800 . ?
C24 H24C 0.9800 . ?
S2 O5 1.4699(14) . ?
S2 O6 1.4465(12) . ?
S2 O7 1.4682(13) . ?
S2 C25 1.7664(18) . ?
C25 C26 1.388(2) . ?
C25 C30 1.392(2) . ?
C26 H26 0.9500 . ?
C26 C27 1.392(3) . ?
C27 H27 0.9500 . ?
C27 C28 1.390(3) . ?
C28 C29 1.397(3) . ?
C28 C31 1.510(3) . ?
C29 H29 0.9500 . ?
C29 C30 1.385(3) . ?
C30 H30 0.9500 . ?
C31 H31A 0.9800 . ?
C31 H31B 0.9800 . ?
C31 H31C 0.9800 . ?
O1 C15 1.430(2) . ?
O1 C16 1.428(2) . ?
N1 H1A 0.9100 . ?
N1 H1B 0.9100 . ?
N1 H1C 0.9100 . ?
N1 C1 1.509(2) . ?
N2 H2 1.0000 . ?
N2 C4 1.516(2) . ?
N2 C14 1.505(2) . ?
N2 C17 1.501(2) . ?
C1 H1 1.0000 . ?
C1 C2 1.544(2) . ?
C1 C8 1.517(2) . ?
C2 H2A 1.0000 . ?
C2 C3 1.542(2) . ?
C2 C7 1.532(2) . ?
C3 H3A 0.9900 . ?
C3 H3B 0.9900 . ?
C3 C4 1.526(2) . ?
C4 H4 1.0000 . ?
C4 C5 1.520(2) . ?
C5 H5A 0.9900 . ?
C5 H5B 0.9900 . ?
C5 C6 1.529(3) . ?
C6 H6A 0.9900 . ?
C6 H6B 0.9900 . ?
C6 C7 1.535(3) . ?
C7 H7A 0.9900 . ?
C7 H7B 0.9900 . ?
C8 C9 1.394(3) . ?
C8 C13 1.398(3) . ?
C9 H9 0.9500 . ?
C9 C10 1.386(3) . ?
C10 H10 0.9500 . ?
C10 C11 1.384(4) . ?
C11 H11 0.9500 . ?
C11 C12 1.382(3) . ?
C12 H12 0.9500 . ?
C12 C13 1.388(3) . ?
C13 H13 0.9500 . ?
C14 H14A 0.9900 . ?
C14 H14B 0.9900 . ?
C14 C15 1.516(2) . ?
C15 H15A 0.9900 . ?
C15 H15B 0.9900 . ?
C16 H16A 0.9900 . ?
C16 H16B 0.9900 . ?
C16 C17 1.513(3) . ?
C17 H17A 0.9900 . ?
C17 H17B 0.9900 . ?

loop_
_geom_hbond_atom_site_label_D
_geom_hbond_atom_site_label_H
_geom_hbond_atom_site_label_A
_geom_hbond_distance_DH
_geom_hbond_distance_HA
_geom_hbond_distance_DA
_geom_hbond_angle_DHA
_geom_hbond_site_symmetry_A
N1 H1A O2 0.91 1.87 2.7405(19) 160.6 .
N1 H1B O3 0.91 1.90 2.7675(19) 158.4 4_456
N1 H1C O7 0.91 1.95 2.8492(19) 168.6 .
N2 H2 O5 1.00 1.83 2.7958(19) 162.7 .
